data_4319864
loop_
_publ_author_name
'Xiaolai Zheng'
'Bing Wang'
'Ulli Englert'
'Gerhard E. Herberich'

_publ_contact_author
;
      Gerhard E. Herberich
      Institut fuer Anorganische Chemie
      RWTH Aachen
      Prof.-Pirlet-Str.1
      52056 Aachen
      Germany
;
_publ_contact_author_email gerhard.herberich@ac.rwth-aachen.de
_publ_contact_author_fax '(0241) 8888288'
_publ_contact_author_phone '(0241) 804645'
_publ_section_title
;
 Three Conformational Polymorphs of
 Di-\m-chlorotetrakis(1-methylboratabenzene)diyttrium: Synthesis, X-ray
 Structures, Quantum Chemical Calculations, and Lattice Energy
 Minimizations1
;
_journal_name_full 'Inorganic Chemistry'
_journal_page_first 3117
_journal_page_last 3123
_journal_paper_doi 10.1021/ic0014641
_journal_volume 40
_journal_year 2001
_chemical_compound_source 'see paper'
_chemical_formula_sum 'C24 H32 B4 Cl2 Y2'
_chemical_formula_weight 612.48
_chemical_name_common ' alpha-1 phase'
_chemical_name_systematic ' Di-mu-chlorotetrakis(1-methylboratabenzene)diyttrium'
_space_group_IT_number 14
_symmetry_cell_setting monoclinic
_symmetry_space_group_name_Hall '-P 2yn'
_symmetry_space_group_name_H-M 'P 1 21/n 1'
_atom_sites_solution_hydrogens geom
_atom_sites_solution_primary direct
_atom_sites_solution_secondary difmap
_cell_angle_alpha 90.00
_cell_angle_beta 95.57(1)
_cell_angle_gamma 90.00
_cell_formula_units_Z 2.00
_cell_length_a 6.6124(8)
_cell_length_b 14.352(9)
_cell_length_c 14.120(1)
_cell_measurement_reflns_used 22
_cell_measurement_temperature 293
_cell_measurement_theta_max 12
_cell_measurement_theta_min 6
_cell_volume 1333.7(9)
_computing_cell_refinement CAD4_(Enraf-Nonius,_1977)
_computing_data_collection CAD4_(Enraf-Nonius,_1977)
_computing_data_reduction PROCESS_MolEN_(Fair,_1990)
_computing_structure_refinement 'SHELXL-97 (Sheldrick, 1997)'
_computing_structure_solution 'SHELXS-97 (Sheldrick, 1990)'
_diffrn_ambient_temperature 293
_diffrn_measured_fraction_theta_full 0.973
_diffrn_measured_fraction_theta_max 0.973
_diffrn_measurement_device Enraf_Nonius_CAD4
_diffrn_measurement_method \q/2\q
_diffrn_radiation_type Mo-K\a
_diffrn_radiation_wavelength 0.71073
_diffrn_reflns_av_R_equivalents 0.039
_diffrn_reflns_av_sigmaI/netI 0.1173
_diffrn_reflns_limit_h_max 9
_diffrn_reflns_limit_h_min 0
_diffrn_reflns_limit_k_max 23
_diffrn_reflns_limit_k_min -22
_diffrn_reflns_limit_l_max 22
_diffrn_reflns_limit_l_min -22
_diffrn_reflns_number 10699
_diffrn_reflns_theta_full 34.97
_diffrn_reflns_theta_max 35.0
_diffrn_reflns_theta_min 2.0
_diffrn_standards_decay_% -4.42
_diffrn_standards_interval_time 166
_diffrn_standards_number 3
_exptl_absorpt_coefficient_mu 4.540
_exptl_absorpt_correction_T_max 0.998
_exptl_absorpt_correction_T_min 0.851
_exptl_absorpt_correction_type empirical
_exptl_crystal_colour yellow
_exptl_crystal_density_diffrn 1.525
_exptl_crystal_density_meas ?
_exptl_crystal_description rod
_exptl_crystal_F_000 616
_exptl_crystal_size_max 0.36
_exptl_crystal_size_mid 0.20
_exptl_crystal_size_min 0.20
_refine_diff_density_max 0.426
_refine_diff_density_min -0.346
_refine_diff_density_rms 0.079
_refine_ls_extinction_coef not_refined
_refine_ls_extinction_method none
_refine_ls_goodness_of_fit_ref 0.835
_refine_ls_hydrogen_treatment mixed
_refine_ls_matrix_type full
_refine_ls_number_parameters 147
_refine_ls_number_reflns 5711
_refine_ls_number_restraints 0
_refine_ls_restrained_S_all 0.835
_refine_ls_R_factor_all 0.1141
_refine_ls_R_factor_gt 0.0407
_refine_ls_shift/su_max 0.002
_refine_ls_shift/su_mean 0.000
_refine_ls_structure_factor_coef Fsqd
_refine_ls_weighting_details 'calc w=1/[\s^2^(Fo^2^)+(0.0223P)^2^+0.0000P] where P=(Fo^2^+2Fc^2^)/3'
_refine_ls_weighting_scheme calc
_refine_ls_wR_factor_gt 0.0571
_refine_ls_wR_factor_ref 0.0654
_reflns_number_gt 2929
_reflns_number_total 5711
_reflns_threshold_expression >2sigma(I)
_cod_data_source_file ic0014641_2.cif
_cod_data_source_block XZ5_ULLI53
_cod_depositor_comments
;
The following automatic conversions were performed:

'_exptl_crystal_density_meas' value 'none' was changed to '?' - the
value is perceived as not measured.

Automatic conversion script
Id: cif_fix_values 3008 2015-01-20 13:52:24Z robertas 

The following automatic conversions were performed:

data name '_atom_site_symetry_multiplicity' was replaced with
'_atom_site_symmetry_multiplicity' as specified in the replacement
file 'data/replacement-values/replacement_tags.lst'.

Automatic conversion script
Id: cif_correct_tags 9268 2022-04-12 08:56:07Z antanas 
;
_cod_database_code 4319864

loop_
_symmetry_equiv_pos_as_xyz
'x, y, z'
'-x+1/2, y+1/2, -z+1/2'
'-x, -y, -z'
'x-1/2, -y-1/2, z-1/2'

loop_
_atom_site_label
_atom_site_type_symbol
_atom_site_fract_x
_atom_site_fract_y
_atom_site_fract_z
_atom_site_U_iso_or_equiv
_atom_site_adp_type
_atom_site_occupancy
_atom_site_symmetry_multiplicity
_atom_site_calc_flag
_atom_site_refinement_flags
_atom_site_disorder_assembly
_atom_site_disorder_group
Y Y 0.00224(3) 0.042850(14) 0.638005(14) 0.02927(6) Uani 1 1 d . . .
Cl Cl -0.24743(7) 0.03993(4) 0.47735(3) 0.03496(11) Uani 1 1 d . . .
B2 B -0.1697(5) 0.0013(2) 0.81627(19) 0.0487(7) Uani 1 1 d . . .
C25 C -0.3052(3) -0.03100(16) 0.73008(16) 0.0436(6) Uani 1 1 d . . .
H25 H -0.4399 -0.0028 0.7164 0.057 Uiso 1 1 calc R . .
C24 C -0.2434(3) -0.09952(16) 0.66994(16) 0.0434(6) Uani 1 1 d . . .
H24 H -0.3407 -0.1236 0.6190 0.056 Uiso 1 1 calc R . .
C23 C -0.0455(4) -0.13507(16) 0.68020(17) 0.0452(6) Uani 1 1 d . . .
H23 H -0.0054 -0.1826 0.6359 0.059 Uiso 1 1 calc R . .
C22 C 0.0947(4) -0.10339(17) 0.75290(18) 0.0487(6) Uani 1 1 d . . .
H22 H 0.2325 -0.1293 0.7587 0.063 Uiso 1 1 calc R . .
C21 C 0.0449(4) -0.03587(18) 0.81765(16) 0.0496(6) Uani 1 1 d . . .
H21 H 0.1506 -0.0120 0.8649 0.064 Uiso 1 1 calc R . .
C26 C -0.2453(5) 0.0667(2) 0.89634(19) 0.0717(9) Uani 1 1 d . . .
H26A H -0.2846 0.1275 0.8688 0.093 Uiso 1 1 calc R . .
H26B H -0.1353 0.0749 0.9474 0.093 Uiso 1 1 calc R . .
H26C H -0.3626 0.0380 0.9223 0.093 Uiso 1 1 calc R . .
C11 C -0.0845(4) 0.21692(16) 0.69658(17) 0.0463(6) Uani 1 1 d . . .
H11 H -0.2197 0.2257 0.7181 0.060 Uiso 1 1 calc R . .
C12 C 0.0712(4) 0.18415(17) 0.75993(17) 0.0519(7) Uani 1 1 d . . .
H12 H 0.0488 0.1784 0.8273 0.067 Uiso 1 1 calc R . .
C13 C 0.2588(4) 0.15901(16) 0.73129(19) 0.0536(7) Uani 1 1 d . . .
H13 H 0.3622 0.1311 0.7771 0.070 Uiso 1 1 calc R . .
C14 C 0.3002(4) 0.17339(16) 0.6374(2) 0.0503(6) Uani 1 1 d . . .
H14 H 0.4347 0.1572 0.6188 0.065 Uiso 1 1 calc R . .
C15 C 0.1564(3) 0.20987(15) 0.57001(17) 0.0442(6) Uani 1 1 d . . .
H15 H 0.1905 0.2165 0.5043 0.057 Uiso 1 1 calc R . .
C16 C -0.2140(4) 0.28888(19) 0.5227(2) 0.0646(8) Uani 1 1 d . . .
H16A H -0.1476 0.3358 0.4859 0.084 Uiso 1 1 calc R . .
H16B H -0.3158 0.3191 0.5583 0.084 Uiso 1 1 calc R . .
H16C H -0.2803 0.2424 0.4793 0.084 Uiso 1 1 calc R . .
B1 B -0.0508(4) 0.23982(17) 0.5939(2) 0.0441(6) Uani 1 1 d . . .

loop_
_atom_site_aniso_label
_atom_site_aniso_U_11
_atom_site_aniso_U_22
_atom_site_aniso_U_33
_atom_site_aniso_U_23
_atom_site_aniso_U_13
_atom_site_aniso_U_12
Y 0.03388(10) 0.02629(9) 0.02737(9) -0.00088(11) 0.00156(6) -0.00097(11)
Cl 0.0295(2) 0.0401(3) 0.0349(2) -0.0016(3) 0.00075(19) 0.0023(2)
B2 0.0660(19) 0.0485(16) 0.0333(14) 0.0085(13) 0.0135(13) 0.0043(15)
C25 0.0416(12) 0.0466(15) 0.0444(13) 0.0077(12) 0.0132(10) 0.0031(11)
C24 0.0496(14) 0.0399(13) 0.0415(13) 0.0107(11) 0.0089(11) -0.0135(11)
C23 0.0610(16) 0.0289(12) 0.0480(14) 0.0088(11) 0.0172(12) -0.0006(12)
C22 0.0541(15) 0.0416(14) 0.0509(16) 0.0198(12) 0.0070(12) 0.0121(12)
C21 0.0582(14) 0.0554(16) 0.0337(11) 0.0102(13) -0.0029(10) -0.0006(14)
C26 0.086(2) 0.085(2) 0.0462(16) -0.0058(15) 0.0187(15) 0.0077(17)
C11 0.0539(15) 0.0366(13) 0.0489(15) -0.0139(11) 0.0074(12) 0.0019(11)
C12 0.081(2) 0.0364(13) 0.0362(13) -0.0100(11) -0.0046(13) -0.0055(13)
C13 0.0576(15) 0.0389(14) 0.0594(17) -0.0076(12) -0.0196(13) -0.0041(12)
C14 0.0389(13) 0.0357(13) 0.0753(19) -0.0112(13) -0.0006(12) -0.0103(10)
C15 0.0559(15) 0.0316(12) 0.0461(14) -0.0038(11) 0.0106(12) -0.0105(11)
C16 0.0784(19) 0.0474(16) 0.0654(18) 0.0067(15) -0.0068(15) 0.0120(15)
B1 0.0573(17) 0.0255(13) 0.0475(16) -0.0023(12) -0.0042(13) -0.0011(12)

loop_
_atom_type_symbol
_atom_type_description
_atom_type_scat_dispersion_real
_atom_type_scat_dispersion_imag
_atom_type_scat_source
Y Y -2.7962 3.5667 'International Tables Vol C Tables 4.2.6.8 and 6.1.1.4'
Cl Cl 0.1484 0.1585 'International Tables Vol C Tables 4.2.6.8 and 6.1.1.4'
C C 0.0033 0.0016 'International Tables Vol C Tables 4.2.6.8 and 6.1.1.4'
B B 0.0013 0.0007 'International Tables Vol C Tables 4.2.6.8 and 6.1.1.4'
H H 0.0000 0.0000 'International Tables Vol C Tables 4.2.6.8 and 6.1.1.4'

loop_
_geom_angle_atom_site_label_1
_geom_angle_atom_site_label_2
_geom_angle_atom_site_label_3
_geom_angle
_geom_angle_site_symmetry_1
_geom_angle_site_symmetry_3
_geom_angle_publ_flag
C13 Y C23 125.60(8) . . ?
C13 Y C12 30.33(7) . . ?
C23 Y C12 127.15(8) . . ?
C13 Y Cl 138.41(6) . . ?
C23 Y Cl 95.65(6) . . ?
C12 Y Cl 127.71(6) . . ?
C13 Y C24 140.35(8) . . ?
C23 Y C24 30.46(7) . . ?
C12 Y C24 122.67(8) . . ?
Cl Y C24 78.23(5) . . ?
C13 Y Cl 100.70(7) . 3_556 ?
C23 Y Cl 78.58(6) . 3_556 ?
C12 Y Cl 130.68(6) . 3_556 ?
Cl Y Cl 80.665(18) . 3_556 ?
C24 Y Cl 100.17(6) . 3_556 ?
C13 Y C22 95.42(9) . . ?
C23 Y C22 30.23(7) . . ?
C12 Y C22 100.91(8) . . ?
Cl Y C22 125.86(6) . . ?
C24 Y C22 53.70(8) . . ?
Cl Y C22 84.56(6) 3_556 . ?
C13 Y C11 53.83(8) . . ?
C23 Y C11 141.89(8) . . ?
C12 Y C11 29.69(7) . . ?
Cl Y C11 98.16(5) . . ?
C24 Y C11 120.17(8) . . ?
Cl Y C11 138.70(5) 3_556 . ?
C22 Y C11 125.33(8) . . ?
C13 Y C14 30.14(8) . . ?
C23 Y C14 140.12(8) . . ?
C12 Y C14 53.16(8) . . ?
Cl Y C14 113.33(6) . . ?
C24 Y C14 168.11(7) . . ?
Cl Y C14 79.78(6) 3_556 . ?
C22 Y C14 114.68(8) . . ?
C11 Y C14 62.66(8) . . ?
C13 Y C25 118.68(8) . . ?
C23 Y C25 53.71(7) . . ?
C12 Y C25 94.37(8) . . ?
Cl Y C25 88.33(5) . . ?
C24 Y C25 29.70(7) . . ?
Cl Y C25 129.67(6) 3_556 . ?
C22 Y C25 62.99(7) . . ?
C11 Y C25 91.33(8) . . ?
C14 Y C25 147.33(8) . . ?
C13 Y C21 78.28(8) . . ?
C23 Y C21 53.39(7) . . ?
C12 Y C21 73.93(8) . . ?
Cl Y C21 140.48(6) . . ?
C24 Y C21 62.81(7) . . ?
Cl Y C21 111.21(6) 3_556 . ?
C22 Y C21 29.57(7) . . ?
C11 Y C21 95.88(8) . . ?
C14 Y C21 105.96(8) . . ?
C25 Y C21 54.51(7) . . ?
C13 Y C15 52.73(8) . . ?
C23 Y C15 162.66(7) . . ?
C12 Y C15 61.81(8) . . ?
Cl Y C15 86.45(5) . . ?
C24 Y C15 162.81(7) . . ?
Cl Y C15 84.82(6) 3_556 . ?
C22 Y C15 143.49(7) . . ?
C11 Y C15 54.02(8) . . ?
C14 Y C15 28.86(7) . . ?
C25 Y C15 143.62(7) . . ?
C21 Y C15 130.81(7) . . ?
C13 Y B1 63.31(8) . . ?
C23 Y B1 166.14(8) . . ?
C12 Y B1 53.79(8) . . ?
Cl Y B1 77.41(6) . . ?
C24 Y B1 135.70(8) . . ?
Cl Y B1 111.58(6) 3_556 . ?
C22 Y B1 154.70(8) . . ?
C11 Y B1 31.20(8) . . ?
C14 Y B1 53.28(8) . . ?
C25 Y B1 113.52(8) . . ?
C21 Y B1 126.34(8) . . ?
C15 Y B1 30.47(7) . . ?
C13 Y B2 89.08(9) . . ?
C23 Y B2 62.91(8) . . ?
C12 Y B2 69.88(9) . . ?
Cl Y B2 117.89(6) . . ?
C24 Y B2 53.54(8) . . ?
Cl Y B2 137.80(7) 3_556 . ?
C22 Y B2 53.51(8) . . ?
C11 Y B2 79.26(8) . . ?
C14 Y B2 119.07(9) . . ?
C25 Y B2 30.80(8) . . ?
C21 Y B2 30.73(8) . . ?
C15 Y B2 130.75(8) . . ?
B1 Y B2 109.49(8) . . ?
C13 Y Y 127.71(6) . 3_556 ?
C23 Y Y 86.23(6) . 3_556 ?
C12 Y Y 145.98(6) . 3_556 ?
Cl Y Y 40.434(12) . 3_556 ?
C24 Y Y 89.00(5) . 3_556 ?
Cl Y Y 40.231(12) 3_556 3_556 ?
C22 Y Y 108.73(6) . 3_556 ?
C11 Y Y 125.92(5) . 3_556 ?
C14 Y Y 98.20(6) . 3_556 ?
C25 Y Y 113.61(5) . 3_556 ?
C21 Y Y 137.96(6) . 3_556 ?
C15 Y Y 84.27(5) . 3_556 ?
B1 Y Y 95.69(6) . 3_556 ?
B2 Y Y 142.48(7) . 3_556 ?
Y Cl Y 99.335(18) . 3_556 ?
C25 B2 C21 112.6(2) . . ?
C25 B2 C26 123.5(2) . . ?
C21 B2 C26 124.0(2) . . ?
C25 B2 Y 67.61(13) . . ?
C21 B2 Y 68.93(13) . . ?
C26 B2 Y 132.0(2) . . ?
C24 C25 B2 121.5(2) . . ?
C24 C25 Y 72.93(13) . . ?
B2 C25 Y 81.59(14) . . ?
C25 C24 C23 121.6(2) . . ?
C25 C24 Y 77.38(13) . . ?
C23 C24 Y 73.67(13) . . ?
C22 C23 C24 120.5(2) . . ?
C22 C23 Y 76.43(14) . . ?
C24 C23 Y 75.87(13) . . ?
C23 C22 C21 121.9(2) . . ?
C23 C22 Y 73.34(13) . . ?
C21 C22 Y 78.37(13) . . ?
C22 C21 B2 121.2(2) . . ?
C22 C21 Y 72.06(13) . . ?
B2 C21 Y 80.34(13) . . ?
C12 C11 B1 121.5(2) . . ?
C12 C11 Y 73.56(14) . . ?
B1 C11 Y 81.60(13) . . ?
C11 C12 C13 122.1(2) . . ?
C11 C12 Y 76.75(13) . . ?
C13 C12 Y 73.53(14) . . ?
C12 C13 C14 120.1(2) . . ?
C12 C13 Y 76.14(14) . . ?
C14 C13 Y 78.16(13) . . ?
C15 C14 C13 121.7(2) . . ?
C15 C14 Y 79.23(13) . . ?
C13 C14 Y 71.70(13) . . ?
C14 C15 B1 122.3(2) . . ?
C14 C15 Y 71.91(13) . . ?
B1 C15 Y 78.38(13) . . ?
C15 B1 C11 111.8(2) . . ?
C15 B1 C16 124.6(2) . . ?
C11 B1 C16 123.5(2) . . ?
C15 B1 Y 71.15(13) . . ?
C11 B1 Y 67.20(13) . . ?
C16 B1 Y 129.39(17) . . ?

loop_
_geom_bond_atom_site_label_1
_geom_bond_atom_site_label_2
_geom_bond_distance
_geom_bond_site_symmetry_2
_geom_bond_publ_flag
Y C13 2.638(2) . ?
Y C23 2.648(3) . ?
Y C12 2.671(2) . ?
Y Cl 2.6733(6) . ?
Y C24 2.676(2) . ?
Y Cl 2.6844(7) 3_556 ?
Y C22 2.687(2) . ?
Y C11 2.710(3) . ?
Y C14 2.719(2) . ?
Y C25 2.731(2) . ?
Y C21 2.766(2) . ?
Y C15 2.810(3) . ?
Y B1 2.909(3) . ?
Y B2 2.922(3) . ?
Y Y 4.0841(5) 3_556 ?
Cl Y 2.6844(7) 3_556 ?
B2 C25 1.512(4) . ?
B2 C21 1.514(4) . ?
B2 C26 1.587(4) . ?
C25 C24 1.387(3) . ?
C24 C23 1.399(3) . ?
C23 C22 1.391(3) . ?
C22 C21 1.393(3) . ?
C11 C12 1.379(3) . ?
C11 B1 1.523(4) . ?
C12 C13 1.389(3) . ?
C13 C14 1.395(4) . ?
C14 C15 1.381(3) . ?
C15 B1 1.506(3) . ?
C16 B1 1.569(4) . ?
